data_7062680
loop_
_publ_author_name
'Mishra, Abhishek'
'Chaudhary, Simran'
'Kamboj, Nisha'
'Lama, Prem'
'Majumder, Moumita'
'Metre, Ramesh K.'

_publ_section_title
;
 Stabilization of unusual discrete diorganotin carboxylates using the
 intramolecular coordination approach: synthesis, structure, TD-DFT, and
 Hirshfeld surface analyses
;
_journal_issue 36
_journal_name_full 'New Journal of Chemistry'
_journal_page_first 17129
_journal_page_last 17141
_journal_paper_doi 10.1039/D3NJ02228E
_journal_volume 47
_journal_year 2023
_chemical_formula_sum 'C68 H60 N8 O12 Sn2'
_chemical_formula_weight 1418.62
_space_group_crystal_system triclinic
_space_group_IT_number 2
_space_group_name_Hall '-P 1'
_space_group_name_H-M_alt 'P -1'
_atom_sites_solution_hydrogens geom
_atom_sites_solution_primary direct
_atom_sites_solution_secondary difmap
_audit_creation_method SHELXL-2018/3
_audit_update_record
;
2023-05-04 deposited with the CCDC.	2023-08-17 downloaded from the CCDC.
;
_cell_angle_alpha 114.565(2)
_cell_angle_beta 95.928(2)
_cell_angle_gamma 110.400(2)
_cell_formula_units_Z 1
_cell_length_a 11.341(2)
_cell_length_b 12.832(3)
_cell_length_c 13.512(3)
_cell_measurement_reflns_used 9867
_cell_measurement_temperature 298(2)
_cell_measurement_theta_max 25.72
_cell_measurement_theta_min 2.48
_cell_volume 1603.6(6)
_computing_cell_refinement 'Bruker SAINT'
_computing_data_collection 'Bruker APEX3'
_computing_data_reduction 'Bruker SAINT'
_computing_structure_refinement 'SHELXL-2018/3 (Sheldrick, 2018)'
_computing_structure_solution 'SHELXT 2018/2 (Sheldrick, 2018)'
_diffrn_ambient_temperature 298(2)
_diffrn_measured_fraction_theta_full 1.000
_diffrn_measured_fraction_theta_max 1.000
_diffrn_measurement_device_type 'Bruker APEX-III'
_diffrn_measurement_method '\f and \w scans'
_diffrn_radiation_type MoK\a
_diffrn_radiation_wavelength 0.71073
_diffrn_reflns_av_R_equivalents 0.0247
_diffrn_reflns_av_unetI/netI 0.0175
_diffrn_reflns_Laue_measured_fraction_full 1.000
_diffrn_reflns_Laue_measured_fraction_max 1.000
_diffrn_reflns_limit_h_max 13
_diffrn_reflns_limit_h_min -13
_diffrn_reflns_limit_k_max 15
_diffrn_reflns_limit_k_min -15
_diffrn_reflns_limit_l_max 16
_diffrn_reflns_limit_l_min -16
_diffrn_reflns_number 28811
_diffrn_reflns_point_group_measured_fraction_full 1.000
_diffrn_reflns_point_group_measured_fraction_max 1.000
_diffrn_reflns_theta_full 24.998
_diffrn_reflns_theta_max 24.998
_diffrn_reflns_theta_min 1.732
_exptl_absorpt_coefficient_mu 0.847
_exptl_absorpt_correction_type multi-scan
_exptl_absorpt_process_details SADABS
_exptl_crystal_colour yellow
_exptl_crystal_density_diffrn 1.469
_exptl_crystal_description block
_exptl_crystal_F_000 720
_exptl_crystal_size_max 0.230
_exptl_crystal_size_mid 0.180
_exptl_crystal_size_min 0.120
_exptl_transmission_factor_max 0.7453
_exptl_transmission_factor_min 0.6791
_refine_diff_density_max 0.356
_refine_diff_density_min -0.258
_refine_diff_density_rms 0.041
_refine_ls_extinction_method none
_refine_ls_goodness_of_fit_ref 1.039
_refine_ls_hydrogen_treatment constr
_refine_ls_matrix_type full
_refine_ls_number_parameters 419
_refine_ls_number_reflns 5631
_refine_ls_number_restraints 0
_refine_ls_restrained_S_all 1.039
_refine_ls_R_factor_all 0.0231
_refine_ls_R_factor_gt 0.0203
_refine_ls_shift/su_max 0.002
_refine_ls_shift/su_mean 0.000
_refine_ls_structure_factor_coef Fsqd
_refine_ls_weighting_details 'w=1/[\s^2^(Fo^2^)+(0.0273P)^2^+0.5212P] where P=(Fo^2^+2Fc^2^)/3'
_refine_ls_weighting_scheme calc
_refine_ls_wR_factor_gt 0.0503
_refine_ls_wR_factor_ref 0.0528
_reflns_Friedel_coverage 0.000
_reflns_number_gt 5214
_reflns_number_total 5631
_reflns_threshold_expression 'I > 2\s(I)'
_cod_data_source_file d3nj02228e2.cif
_cod_data_source_block 4
_cod_depositor_comments 'Adding full bibliography for 7062679--7062683.cif.'
_cod_original_cell_volume 1603.6(5)
_cod_database_code 7062680
_shelx_shelxl_version_number 2018/3
_shelx_space_group_comment
;
The symmetry employed for this shelxl refinement is uniquely defined
by the following loop, which should always be used as a source of
symmetry information in preference to the above space-group names.
They are only intended as comments.
;
_shelx_estimated_absorpt_t_min 0.829
_shelx_estimated_absorpt_t_max 0.905

loop_
_space_group_symop_operation_xyz
'x, y, z'
'-x, -y, -z'

loop_
_atom_site_label
_atom_site_type_symbol
_atom_site_fract_x
_atom_site_fract_y
_atom_site_fract_z
_atom_site_U_iso_or_equiv
_atom_site_adp_type
_atom_site_occupancy
_atom_site_site_symmetry_order
_atom_site_calc_flag
_atom_site_refinement_flags_posn
_atom_site_refinement_flags_adp
_atom_site_refinement_flags_occupancy
_atom_site_disorder_assembly
_atom_site_disorder_group
Sn1 Sn 0.58700(2) 0.52543(2) 0.90615(2) 0.03570(5) Uani 1 1 d . . . . .
O1 O 0.64103(16) 0.38054(13) 0.79401(13) 0.0537(4) Uani 1 1 d . . . . .
O2 O 0.5606(2) 0.21649(17) 0.82425(17) 0.0804(6) Uani 1 1 d . . . . .
O3 O 0.8592(2) 0.2507(2) 0.4885(2) 0.0961(7) Uani 1 1 d . . . . .
O4 O 0.8158(3) 0.0144(2) 0.4301(2) 0.1090(8) Uani 1 1 d . . . . .
O5 O 0.6599(2) -0.11627(19) 0.5185(2) 0.0962(7) Uani 1 1 d . . . . .
O6 O 0.50256(13) 0.39793(12) 0.96210(11) 0.0412(3) Uani 1 1 d . . . . .
H1O6 H 0.502556 0.318392 0.934911 0.049 Uiso 1 1 calc R U . . .
N1 N 0.79333(18) 0.83374(16) 1.02938(15) 0.0523(4) Uani 1 1 d . . . . .
N2 N 0.67667(16) 0.77167(15) 0.96781(14) 0.0425(4) Uani 1 1 d . . . . .
N3 N 0.59421(18) 0.57995(18) 0.68261(15) 0.0522(4) Uani 1 1 d . . . . .
N4 N 0.68420(17) 0.59739(16) 0.75742(14) 0.0448(4) Uani 1 1 d . . . . .
C1 C 0.78393(19) 0.6309(2) 1.01261(17) 0.0437(5) Uani 1 1 d . . . . .
C2 C 0.8514(2) 0.5701(3) 1.0409(2) 0.0592(6) Uani 1 1 d . . . . .
H2 H 0.810288 0.482504 1.011858 0.071 Uiso 1 1 calc R U . . .
C3 C 0.9789(3) 0.6390(3) 1.1118(3) 0.0799(8) Uani 1 1 d . . . . .
H3 H 1.023031 0.597582 1.130294 0.096 Uiso 1 1 calc R U . . .
C4 C 1.0403(3) 0.7673(4) 1.1547(3) 0.0904(10) Uani 1 1 d . . . . .
H4 H 1.125797 0.813121 1.202972 0.108 Uiso 1 1 calc R U . . .
C5 C 0.9772(2) 0.8295(3) 1.1273(2) 0.0753(8) Uani 1 1 d . . . . .
H5 H 1.019910 0.916985 1.155879 0.090 Uiso 1 1 calc R U . . .
C6 C 0.8483(2) 0.7607(2) 1.05614(18) 0.0502(5) Uani 1 1 d . . . . .
C7 C 0.6241(2) 0.8413(2) 0.93280(18) 0.0479(5) Uani 1 1 d . . . . .
C8 C 0.7022(3) 0.9535(2) 0.9357(2) 0.0639(6) Uani 1 1 d . . . . .
H8 H 0.793273 0.988721 0.963325 0.077 Uiso 1 1 calc R U . . .
C9 C 0.6430(4) 1.0127(3) 0.8969(3) 0.0797(8) Uani 1 1 d . . . . .
H9 H 0.694714 1.088767 0.899570 0.096 Uiso 1 1 calc R U . . .
C10 C 0.5098(4) 0.9607(3) 0.8547(3) 0.0822(9) Uani 1 1 d . . . . .
H10 H 0.471202 1.001213 0.828679 0.099 Uiso 1 1 calc R U . . .
C11 C 0.4328(3) 0.8492(3) 0.8507(3) 0.0786(8) Uani 1 1 d . . . . .
H11 H 0.341939 0.813720 0.821242 0.094 Uiso 1 1 calc R U . . .
C12 C 0.4896(2) 0.7886(2) 0.8903(2) 0.0608(6) Uani 1 1 d . . . . .
H12 H 0.437067 0.713059 0.888101 0.073 Uiso 1 1 calc R U . . .
C13 C 0.43663(19) 0.47922(18) 0.76690(16) 0.0409(4) Uani 1 1 d . . . . .
C14 C 0.3065(2) 0.4110(2) 0.7547(2) 0.0588(6) Uani 1 1 d . . . . .
H14 H 0.285232 0.383658 0.807088 0.071 Uiso 1 1 calc R U . . .
C15 C 0.2065(2) 0.3822(3) 0.6655(2) 0.0736(8) Uani 1 1 d . . . . .
H15 H 0.119299 0.336883 0.659255 0.088 Uiso 1 1 calc R U . . .
C16 C 0.2358(3) 0.4202(3) 0.5870(2) 0.0734(8) Uani 1 1 d . . . . .
H16 H 0.168672 0.401674 0.527889 0.088 Uiso 1 1 calc R U . . .
C17 C 0.3648(2) 0.4859(3) 0.59571(19) 0.0626(6) Uani 1 1 d . . . . .
H17 H 0.385173 0.511263 0.542001 0.075 Uiso 1 1 calc R U . . .
C18 C 0.4649(2) 0.5144(2) 0.68471(17) 0.0459(5) Uani 1 1 d . . . . .
C19 C 0.8143(2) 0.6663(2) 0.75721(18) 0.0495(5) Uani 1 1 d . . . . .
C20 C 0.9138(2) 0.6482(3) 0.8044(2) 0.0668(7) Uani 1 1 d . . . . .
H20 H 0.895739 0.592341 0.833822 0.080 Uiso 1 1 calc R U . . .
C21 C 1.0419(3) 0.7147(3) 0.8075(3) 0.0866(9) Uani 1 1 d . . . . .
H21 H 1.110093 0.702857 0.838655 0.104 Uiso 1 1 calc R U . . .
C22 C 1.0681(3) 0.7979(3) 0.7646(3) 0.0847(9) Uani 1 1 d . . . . .
H22 H 1.154126 0.842989 0.767850 0.102 Uiso 1 1 calc R U . . .
C23 C 0.9695(3) 0.8145(3) 0.7176(3) 0.0799(8) Uani 1 1 d . . . . .
H23 H 0.987814 0.869752 0.687568 0.096 Uiso 1 1 calc R U . . .
C24 C 0.8412(3) 0.7495(2) 0.7141(2) 0.0654(6) Uani 1 1 d . . . . .
H24 H 0.773720 0.761923 0.682820 0.078 Uiso 1 1 calc R U . . .
C25 C 0.6158(2) 0.2680(2) 0.77216(18) 0.0454(5) Uani 1 1 d . . . . .
C26 C 0.6619(2) 0.1971(2) 0.67685(17) 0.0449(5) Uani 1 1 d . . . . .
C27 C 0.7369(2) 0.2602(2) 0.62753(19) 0.0529(5) Uani 1 1 d . . . . .
H27 H 0.754800 0.344677 0.650677 0.063 Uiso 1 1 calc R U . . .
C28 C 0.7854(2) 0.1971(3) 0.5433(2) 0.0635(6) Uani 1 1 d . . . . .
C29 C 0.7598(3) 0.0710(3) 0.5094(2) 0.0689(7) Uani 1 1 d . . . . .
C30 C 0.6820(3) 0.0078(2) 0.5577(2) 0.0636(6) Uani 1 1 d . . . . .
C31 C 0.6327(2) 0.0703(2) 0.64120(19) 0.0513(5) Uani 1 1 d . . . . .
H31 H 0.580227 0.027583 0.673217 0.062 Uiso 1 1 calc R U . . .
C32 C 0.8658(4) 0.3666(4) 0.5039(4) 0.1201(14) Uani 1 1 d . . . . .
H32A H 0.778396 0.359753 0.485523 0.180 Uiso 1 1 calc R U . . .
H32B H 0.911760 0.389940 0.455166 0.180 Uiso 1 1 calc R U . . .
H32C H 0.911741 0.430439 0.581768 0.180 Uiso 1 1 calc R U . . .
C33A C 0.7469(7) -0.0715(6) 0.3303(5) 0.129(2) Uani 0.65 1 d . . P A 1
H33A H 0.678531 -0.139261 0.333030 0.194 Uiso 0.65 1 calc R U P A 1
H33B H 0.801436 -0.103755 0.289026 0.194 Uiso 0.65 1 calc R U P A 1
H33C H 0.708364 -0.036946 0.292730 0.194 Uiso 0.65 1 calc R U P A 1
C34 C 0.5752(3) -0.1872(3) 0.5581(3) 0.0925(10) Uani 1 1 d . . . . .
H34A H 0.610881 -0.150681 0.638637 0.139 Uiso 1 1 calc R U . . .
H34B H 0.565224 -0.273088 0.520645 0.139 Uiso 1 1 calc R U . . .
H34C H 0.490921 -0.186688 0.542188 0.139 Uiso 1 1 calc R U . . .
C33B C 0.9096(11) -0.0138(11) 0.4538(10) 0.121(4) Uani 0.35 1 d . . P A 2
H33D H 0.992228 0.059844 0.483715 0.181 Uiso 0.35 1 calc R U P A 2
H33E H 0.909586 -0.080600 0.386038 0.181 Uiso 0.35 1 calc R U P A 2
H33F H 0.896745 -0.041580 0.509401 0.181 Uiso 0.35 1 calc R U P A 2

loop_
_atom_site_aniso_label
_atom_site_aniso_U_11
_atom_site_aniso_U_22
_atom_site_aniso_U_33
_atom_site_aniso_U_23
_atom_site_aniso_U_13
_atom_site_aniso_U_12
Sn1 0.03938(8) 0.03860(8) 0.03950(8) 0.02346(6) 0.01668(6) 0.02077(6)
O1 0.0750(10) 0.0448(8) 0.0631(9) 0.0318(7) 0.0421(8) 0.0356(8)
O2 0.1396(18) 0.0606(11) 0.0923(13) 0.0526(10) 0.0800(13) 0.0654(12)
O3 0.1158(17) 0.0965(16) 0.1067(16) 0.0555(13) 0.0809(14) 0.0572(14)
O4 0.127(2) 0.1015(17) 0.1013(18) 0.0263(14) 0.0694(16) 0.0704(16)
O5 0.1301(19) 0.0593(12) 0.1087(16) 0.0286(12) 0.0584(15) 0.0594(13)
O6 0.0540(8) 0.0376(7) 0.0482(8) 0.0265(6) 0.0279(6) 0.0263(6)
N1 0.0515(11) 0.0425(10) 0.0519(10) 0.0168(8) 0.0147(9) 0.0162(9)
N2 0.0476(10) 0.0412(9) 0.0451(9) 0.0219(8) 0.0215(8) 0.0225(8)
N3 0.0568(11) 0.0650(12) 0.0395(9) 0.0277(9) 0.0194(8) 0.0268(9)
N4 0.0525(10) 0.0474(10) 0.0424(9) 0.0229(8) 0.0217(8) 0.0263(8)
C1 0.0406(11) 0.0566(13) 0.0433(11) 0.0262(10) 0.0181(9) 0.0269(10)
C2 0.0583(14) 0.0784(16) 0.0625(14) 0.0401(13) 0.0224(11) 0.0437(13)
C3 0.0630(17) 0.115(3) 0.0815(19) 0.0507(19) 0.0164(15) 0.0562(18)
C4 0.0488(15) 0.118(3) 0.084(2) 0.036(2) -0.0008(14) 0.0366(17)
C5 0.0508(14) 0.0712(17) 0.0715(17) 0.0189(14) 0.0047(13) 0.0152(13)
C6 0.0450(11) 0.0551(13) 0.0473(12) 0.0215(10) 0.0150(9) 0.0219(10)
C7 0.0655(14) 0.0441(11) 0.0497(12) 0.0256(10) 0.0302(10) 0.0329(11)
C8 0.0793(17) 0.0533(14) 0.0700(16) 0.0372(13) 0.0323(13) 0.0284(13)
C9 0.118(3) 0.0649(17) 0.089(2) 0.0545(16) 0.0515(19) 0.0472(18)
C10 0.124(3) 0.092(2) 0.092(2) 0.0664(19) 0.056(2) 0.078(2)
C11 0.0848(19) 0.095(2) 0.102(2) 0.0639(19) 0.0420(17) 0.0631(18)
C12 0.0669(15) 0.0618(15) 0.0785(16) 0.0430(13) 0.0323(13) 0.0397(13)
C13 0.0453(11) 0.0425(11) 0.0363(10) 0.0187(9) 0.0125(8) 0.0206(9)
C14 0.0506(13) 0.0723(16) 0.0539(13) 0.0362(12) 0.0154(11) 0.0198(12)
C15 0.0475(13) 0.094(2) 0.0638(16) 0.0377(15) 0.0089(12) 0.0164(13)
C16 0.0603(16) 0.102(2) 0.0513(14) 0.0342(15) 0.0062(12) 0.0340(15)
C17 0.0671(15) 0.0870(18) 0.0431(12) 0.0358(13) 0.0174(11) 0.0374(14)
C18 0.0516(12) 0.0521(12) 0.0383(10) 0.0222(9) 0.0177(9) 0.0255(10)
C19 0.0541(12) 0.0511(12) 0.0420(11) 0.0194(10) 0.0218(10) 0.0230(10)
C20 0.0629(15) 0.0873(19) 0.0671(16) 0.0436(15) 0.0329(13) 0.0387(14)
C21 0.0550(16) 0.127(3) 0.091(2) 0.060(2) 0.0314(15) 0.0407(17)
C22 0.0586(16) 0.095(2) 0.088(2) 0.0445(18) 0.0298(15) 0.0178(15)
C23 0.0761(19) 0.0742(19) 0.088(2) 0.0465(16) 0.0321(16) 0.0192(15)
C24 0.0649(15) 0.0658(16) 0.0674(16) 0.0370(13) 0.0237(13) 0.0234(13)
C25 0.0551(12) 0.0480(12) 0.0487(11) 0.0276(10) 0.0220(10) 0.0316(10)
C26 0.0484(11) 0.0489(12) 0.0447(11) 0.0222(10) 0.0144(9) 0.0294(10)
C27 0.0608(14) 0.0525(13) 0.0545(13) 0.0250(11) 0.0240(11) 0.0333(11)
C28 0.0664(15) 0.0724(17) 0.0627(15) 0.0318(13) 0.0353(13) 0.0382(13)
C29 0.0726(16) 0.0712(17) 0.0638(15) 0.0191(13) 0.0311(13) 0.0456(14)
C30 0.0730(16) 0.0530(14) 0.0644(15) 0.0174(12) 0.0205(13) 0.0403(13)
C31 0.0567(13) 0.0483(12) 0.0533(12) 0.0222(10) 0.0168(10) 0.0303(11)
C32 0.162(4) 0.104(3) 0.142(3) 0.080(3) 0.112(3) 0.064(3)
C33A 0.149(6) 0.104(4) 0.093(4) 0.020(4) 0.061(4) 0.038(4)
C34 0.116(3) 0.0538(17) 0.100(2) 0.0259(16) 0.019(2) 0.0456(18)
C33B 0.136(9) 0.148(10) 0.178(11) 0.096(9) 0.112(9) 0.128(9)

loop_
_atom_type_symbol
_atom_type_description
_atom_type_scat_dispersion_real
_atom_type_scat_dispersion_imag
_atom_type_scat_source
C C 0.0033 0.0016 'International Tables Vol C Tables 4.2.6.8 and 6.1.1.4'
H H 0.0000 0.0000 'International Tables Vol C Tables 4.2.6.8 and 6.1.1.4'
N N 0.0061 0.0033 'International Tables Vol C Tables 4.2.6.8 and 6.1.1.4'
O O 0.0106 0.0060 'International Tables Vol C Tables 4.2.6.8 and 6.1.1.4'
Sn Sn -0.6537 1.4246 'International Tables Vol C Tables 4.2.6.8 and 6.1.1.4'

loop_
_geom_angle_atom_site_label_1
_geom_angle_atom_site_label_2
_geom_angle_atom_site_label_3
_geom_angle
_geom_angle_site_symmetry_1
_geom_angle_site_symmetry_3
_geom_angle_publ_flag
O6 Sn1 C1 103.46(7) . . ?
O6 Sn1 C13 105.05(7) . . ?
C1 Sn1 C13 151.37(8) . . ?
O6 Sn1 O1 84.97(5) . . ?
C1 Sn1 O1 89.33(7) . . ?
C13 Sn1 O1 90.56(7) . . ?
O6 Sn1 O6 69.00(6) . 2_667 ?
C1 Sn1 O6 96.34(7) . 2_667 ?
C13 Sn1 O6 96.21(6) . 2_667 ?
O1 Sn1 O6 153.97(5) . 2_667 ?
C25 O1 Sn1 133.99(13) . . ?
C28 O3 C32 117.1(2) . . ?
C33A O4 C29 121.2(4) . . ?
C33B O4 C29 123.4(6) . . ?
C30 O5 C34 118.4(2) . . ?
Sn1 O6 Sn1 111.00(6) . 2_667 ?
Sn1 O6 H1O6 124.5 . . ?
Sn1 O6 H1O6 124.5 2_667 . ?
N2 N1 C6 114.46(17) . . ?
N1 N2 C7 114.96(17) . . ?
N4 N3 C18 114.70(17) . . ?
N3 N4 C19 114.70(17) . . ?
C6 C1 C2 118.2(2) . . ?
C6 C1 Sn1 121.27(15) . . ?
C2 C1 Sn1 120.48(17) . . ?
C3 C2 C1 120.5(3) . . ?
C3 C2 H2 119.7 . . ?
C1 C2 H2 119.7 . . ?
C4 C3 C2 120.3(3) . . ?
C4 C3 H3 119.9 . . ?
C2 C3 H3 119.9 . . ?
C3 C4 C5 120.6(3) . . ?
C3 C4 H4 119.7 . . ?
C5 C4 H4 119.7 . . ?
C4 C5 C6 119.4(3) . . ?
C4 C5 H5 120.3 . . ?
C6 C5 H5 120.3 . . ?
C1 C6 C5 120.9(2) . . ?
C1 C6 N1 124.04(19) . . ?
C5 C6 N1 115.0(2) . . ?
C12 C7 C8 120.3(2) . . ?
C12 C7 N2 116.68(19) . . ?
C8 C7 N2 123.0(2) . . ?
C9 C8 C7 119.1(3) . . ?
C9 C8 H8 120.4 . . ?
C7 C8 H8 120.4 . . ?
C10 C9 C8 120.7(3) . . ?
C10 C9 H9 119.6 . . ?
C8 C9 H9 119.6 . . ?
C9 C10 C11 120.2(3) . . ?
C9 C10 H10 119.9 . . ?
C11 C10 H10 119.9 . . ?
C10 C11 C12 120.3(3) . . ?
C10 C11 H11 119.8 . . ?
C12 C11 H11 119.8 . . ?
C7 C12 C11 119.4(2) . . ?
C7 C12 H12 120.3 . . ?
C11 C12 H12 120.3 . . ?
C14 C13 C18 117.77(19) . . ?
C14 C13 Sn1 120.37(15) . . ?
C18 C13 Sn1 121.85(15) . . ?
C13 C14 C15 121.2(2) . . ?
C13 C14 H14 119.4 . . ?
C15 C14 H14 119.4 . . ?
C16 C15 C14 120.3(2) . . ?
C16 C15 H15 119.9 . . ?
C14 C15 H15 119.9 . . ?
C15 C16 C17 119.7(2) . . ?
C15 C16 H16 120.1 . . ?
C17 C16 H16 120.1 . . ?
C16 C17 C18 120.0(2) . . ?
C16 C17 H17 120.0 . . ?
C18 C17 H17 120.0 . . ?
C13 C18 C17 120.9(2) . . ?
C13 C18 N3 124.47(18) . . ?
C17 C18 N3 114.59(19) . . ?
C20 C19 C24 120.5(2) . . ?
C20 C19 N4 117.1(2) . . ?
C24 C19 N4 122.4(2) . . ?
C19 C20 C21 119.0(3) . . ?
C19 C20 H20 120.5 . . ?
C21 C20 H20 120.5 . . ?
C22 C21 C20 120.1(3) . . ?
C22 C21 H21 119.9 . . ?
C20 C21 H21 119.9 . . ?
C23 C22 C21 120.4(3) . . ?
C23 C22 H22 119.8 . . ?
C21 C22 H22 119.8 . . ?
C22 C23 C24 120.3(3) . . ?
C22 C23 H23 119.9 . . ?
C24 C23 H23 119.9 . . ?
C19 C24 C23 119.6(3) . . ?
C19 C24 H24 120.2 . . ?
C23 C24 H24 120.2 . . ?
O2 C25 O1 124.89(19) . . ?
O2 C25 C26 119.81(19) . . ?
O1 C25 C26 115.28(18) . . ?
C27 C26 C31 120.4(2) . . ?
C27 C26 C25 119.38(19) . . ?
C31 C26 C25 120.2(2) . . ?
C26 C27 C28 119.8(2) . . ?
C26 C27 H27 120.1 . . ?
C28 C27 H27 120.1 . . ?
O3 C28 C27 124.2(2) . . ?
O3 C28 C29 115.6(2) . . ?
C27 C28 C29 120.2(2) . . ?
O4 C29 C30 122.3(3) . . ?
O4 C29 C28 118.2(3) . . ?
C30 C29 C28 119.5(2) . . ?
O5 C30 C31 123.8(3) . . ?
O5 C30 C29 115.8(2) . . ?
C31 C30 C29 120.3(2) . . ?
C30 C31 C26 119.7(2) . . ?
C30 C31 H31 120.1 . . ?
C26 C31 H31 120.1 . . ?
O3 C32 H32A 109.5 . . ?
O3 C32 H32B 109.5 . . ?
H32A C32 H32B 109.5 . . ?
O3 C32 H32C 109.5 . . ?
H32A C32 H32C 109.5 . . ?
H32B C32 H32C 109.5 . . ?
O4 C33A H33A 109.5 . . ?
O4 C33A H33B 109.5 . . ?
H33A C33A H33B 109.5 . . ?
O4 C33A H33C 109.5 . . ?
H33A C33A H33C 109.5 . . ?
H33B C33A H33C 109.5 . . ?
O5 C34 H34A 109.5 . . ?
O5 C34 H34B 109.5 . . ?
H34A C34 H34B 109.5 . . ?
O5 C34 H34C 109.5 . . ?
H34A C34 H34C 109.5 . . ?
H34B C34 H34C 109.5 . . ?
O4 C33B H33D 109.5 . . ?
O4 C33B H33E 109.5 . . ?
H33D C33B H33E 109.5 . . ?
O4 C33B H33F 109.5 . . ?
H33D C33B H33F 109.5 . . ?
H33E C33B H33F 109.5 . . ?

loop_
_geom_bond_atom_site_label_1
_geom_bond_atom_site_label_2
_geom_bond_distance
_geom_bond_site_symmetry_2
_geom_bond_publ_flag
Sn1 O6 2.0619(13) . ?
Sn1 C1 2.121(2) . ?
Sn1 C13 2.1223(19) . ?
Sn1 O1 2.1845(14) . ?
Sn1 O6 2.1869(13) 2_667 ?
O1 C25 1.263(2) . ?
O2 C25 1.230(3) . ?
O3 C28 1.368(3) . ?
O3 C32 1.387(4) . ?
O4 C33A 1.262(6) . ?
O4 C33B 1.288(9) . ?
O4 C29 1.376(3) . ?
O5 C30 1.368(3) . ?
O5 C34 1.393(4) . ?
O6 H1O6 0.9300 . ?
N1 N2 1.251(2) . ?
N1 C6 1.429(3) . ?
N2 C7 1.429(3) . ?
N3 N4 1.246(2) . ?
N3 C18 1.424(3) . ?
N4 C19 1.432(3) . ?
C1 C6 1.379(3) . ?
C1 C2 1.394(3) . ?
C2 C3 1.381(4) . ?
C2 H2 0.9300 . ?
C3 C4 1.363(4) . ?
C3 H3 0.9300 . ?
C4 C5 1.369(4) . ?
C4 H4 0.9300 . ?
C5 C6 1.394(3) . ?
C5 H5 0.9300 . ?
C7 C12 1.375(3) . ?
C7 C8 1.385(3) . ?
C8 C9 1.384(4) . ?
C8 H8 0.9300 . ?
C9 C10 1.362(4) . ?
C9 H9 0.9300 . ?
C10 C11 1.366(4) . ?
C10 H10 0.9300 . ?
C11 C12 1.389(3) . ?
C11 H11 0.9300 . ?
C12 H12 0.9300 . ?
C13 C14 1.379(3) . ?
C13 C18 1.389(3) . ?
C14 C15 1.389(3) . ?
C14 H14 0.9300 . ?
C15 C16 1.364(4) . ?
C15 H15 0.9300 . ?
C16 C17 1.374(4) . ?
C16 H16 0.9300 . ?
C17 C18 1.390(3) . ?
C17 H17 0.9300 . ?
C19 C20 1.376(3) . ?
C19 C24 1.378(3) . ?
C20 C21 1.391(4) . ?
C20 H20 0.9300 . ?
C21 C22 1.377(4) . ?
C21 H21 0.9300 . ?
C22 C23 1.353(4) . ?
C22 H22 0.9300 . ?
C23 C24 1.386(4) . ?
C23 H23 0.9300 . ?
C24 H24 0.9300 . ?
C25 C26 1.502(3) . ?
C26 C27 1.382(3) . ?
C26 C31 1.388(3) . ?
C27 C28 1.389(3) . ?
C27 H27 0.9300 . ?
C28 C29 1.394(4) . ?
C29 C30 1.387(4) . ?
C30 C31 1.386(3) . ?
C31 H31 0.9300 . ?
C32 H32A 0.9600 . ?
C32 H32B 0.9600 . ?
C32 H32C 0.9600 . ?
C33A H33A 0.9600 . ?
C33A H33B 0.9600 . ?
C33A H33C 0.9600 . ?
C34 H34A 0.9600 . ?
C34 H34B 0.9600 . ?
C34 H34C 0.9600 . ?
C33B H33D 0.9600 . ?
C33B H33E 0.9600 . ?
C33B H33F 0.9600 . ?

loop_
_geom_torsion_atom_site_label_1
_geom_torsion_atom_site_label_2
_geom_torsion_atom_site_label_3
_geom_torsion_atom_site_label_4
_geom_torsion
_geom_torsion_site_symmetry_1
_geom_torsion_site_symmetry_2
_geom_torsion_site_symmetry_3
_geom_torsion_site_symmetry_4
_geom_torsion_publ_flag
C6 N1 N2 C7 -175.09(17) . . . . ?
C18 N3 N4 C19 -178.43(17) . . . . ?
C6 C1 C2 C3 0.7(3) . . . . ?
Sn1 C1 C2 C3 -178.91(19) . . . . ?
C1 C2 C3 C4 -0.1(4) . . . . ?
C2 C3 C4 C5 -0.7(5) . . . . ?
C3 C4 C5 C6 0.9(5) . . . . ?
C2 C1 C6 C5 -0.5(3) . . . . ?
Sn1 C1 C6 C5 179.14(18) . . . . ?
C2 C1 C6 N1 176.7(2) . . . . ?
Sn1 C1 C6 N1 -3.7(3) . . . . ?
C4 C5 C6 C1 -0.3(4) . . . . ?
C4 C5 C6 N1 -177.7(3) . . . . ?
N2 N1 C6 C1 4.4(3) . . . . ?
N2 N1 C6 C5 -178.3(2) . . . . ?
N1 N2 C7 C12 -164.1(2) . . . . ?
N1 N2 C7 C8 18.7(3) . . . . ?
C12 C7 C8 C9 1.0(4) . . . . ?
N2 C7 C8 C9 178.0(2) . . . . ?
C7 C8 C9 C10 -1.0(4) . . . . ?
C8 C9 C10 C11 0.2(5) . . . . ?
C9 C10 C11 C12 0.5(5) . . . . ?
C8 C7 C12 C11 -0.2(4) . . . . ?
N2 C7 C12 C11 -177.5(2) . . . . ?
C10 C11 C12 C7 -0.5(4) . . . . ?
C18 C13 C14 C15 -2.3(4) . . . . ?
Sn1 C13 C14 C15 178.6(2) . . . . ?
C13 C14 C15 C16 0.7(4) . . . . ?
C14 C15 C16 C17 0.7(5) . . . . ?
C15 C16 C17 C18 -0.6(4) . . . . ?
C14 C13 C18 C17 2.4(3) . . . . ?
Sn1 C13 C18 C17 -178.43(17) . . . . ?
C14 C13 C18 N3 -177.1(2) . . . . ?
Sn1 C13 C18 N3 2.0(3) . . . . ?
C16 C17 C18 C13 -1.1(4) . . . . ?
C16 C17 C18 N3 178.5(2) . . . . ?
N4 N3 C18 C13 4.6(3) . . . . ?
N4 N3 C18 C17 -175.0(2) . . . . ?
N3 N4 C19 C20 -156.0(2) . . . . ?
N3 N4 C19 C24 25.3(3) . . . . ?
C24 C19 C20 C21 -0.3(4) . . . . ?
N4 C19 C20 C21 -179.0(2) . . . . ?
C19 C20 C21 C22 0.5(5) . . . . ?
C20 C21 C22 C23 -0.9(5) . . . . ?
C21 C22 C23 C24 1.2(5) . . . . ?
C20 C19 C24 C23 0.5(4) . . . . ?
N4 C19 C24 C23 179.2(2) . . . . ?
C22 C23 C24 C19 -1.0(4) . . . . ?
Sn1 O1 C25 O2 -8.9(4) . . . . ?
Sn1 O1 C25 C26 172.91(13) . . . . ?
O2 C25 C26 C27 -172.6(2) . . . . ?
O1 C25 C26 C27 5.7(3) . . . . ?
O2 C25 C26 C31 5.4(3) . . . . ?
O1 C25 C26 C31 -176.24(19) . . . . ?
C31 C26 C27 C28 -1.2(3) . . . . ?
C25 C26 C27 C28 176.8(2) . . . . ?
C32 O3 C28 C27 -11.8(5) . . . . ?
C32 O3 C28 C29 168.1(3) . . . . ?
C26 C27 C28 O3 179.3(2) . . . . ?
C26 C27 C28 C29 -0.7(4) . . . . ?
C33A O4 C29 C30 71.5(5) . . . . ?
C33B O4 C29 C30 -69.4(8) . . . . ?
C33A O4 C29 C28 -109.9(5) . . . . ?
C33B O4 C29 C28 109.2(7) . . . . ?
O3 C28 C29 O4 3.5(4) . . . . ?
C27 C28 C29 O4 -176.5(2) . . . . ?
O3 C28 C29 C30 -177.8(2) . . . . ?
C27 C28 C29 C30 2.1(4) . . . . ?
C34 O5 C30 C31 5.0(4) . . . . ?
C34 O5 C30 C29 -175.6(3) . . . . ?
O4 C29 C30 O5 -2.4(4) . . . . ?
C28 C29 C30 O5 179.0(2) . . . . ?
O4 C29 C30 C31 176.9(2) . . . . ?
C28 C29 C30 C31 -1.7(4) . . . . ?
O5 C30 C31 C26 179.1(2) . . . . ?
C29 C30 C31 C26 -0.3(4) . . . . ?
C27 C26 C31 C30 1.7(3) . . . . ?
C25 C26 C31 C30 -176.3(2) . . . . ?
